data_4120419
loop_
_publ_author_name
'Anton Lishchynskyi'
'Vladimir V. Grushin'

_publ_section_title
;
 Cupration of C2F5H: Isolation, Structure, and Synthetic Applications of
 [K(DMF)2][(t-BuO)Cu(C2F5)]. Highly Efficient Pentafluoroethylation of
 Unactivated Aryl Bromides
;
_journal_name_full 'Journal of the American Chemical Society'
_journal_page_first 12584
_journal_page_last 12587
_journal_paper_doi 10.1021/ja407017j
_journal_volume 135
_journal_year 2013
_chemical_absolute_configuration ad
_chemical_formula_sum 'C12 H7 F5'
_chemical_formula_weight 246.18
_chemical_name_systematic
; 
 ? 
;
_space_group_IT_number 33
_symmetry_cell_setting orthorhombic
_symmetry_space_group_name_Hall 'P 2c -2n'
_symmetry_space_group_name_H-M 'P n a 21'
_atom_sites_solution_hydrogens geom
_atom_sites_solution_primary direct
_atom_sites_solution_secondary difmap
_audit_creation_method SHELXL-97
_cell_angle_alpha 90.00
_cell_angle_beta 90.00
_cell_angle_gamma 90.00
_cell_formula_units_Z 4
_cell_length_a 22.499(4)
_cell_length_b 5.9223(10)
_cell_length_c 7.5985(13)
_cell_measurement_reflns_used 1536
_cell_measurement_temperature 100(2)
_cell_measurement_theta_max 27.59
_cell_measurement_theta_min 3.24
_cell_volume 1012.5(3)
_computing_cell_refinement 'Bruker APEX2 v2011.4-0'
_computing_data_collection 'Bruker APEX2 v2011.4-0'
_computing_data_reduction 'Bruker SAINT V7.60A'
_computing_molecular_graphics 'Bruker SHELXTL'
_computing_publication_material 'Bruker SHELXTL'
_computing_structure_refinement 'SHELXS-97 (Sheldrick, 2008)'
_computing_structure_solution Sir2011
_diffrn_ambient_temperature 100(2)
_diffrn_detector_area_resol_mean 512
_diffrn_detector_type '4K CCD area detector APEX II'
_diffrn_measured_fraction_theta_full 0.992
_diffrn_measured_fraction_theta_max 0.978
_diffrn_measurement_device_type 'APEX DUO Kappa 4-axis goniometer'
_diffrn_measurement_method
;
 Fullsphere data collection, phi and omega scans
;
_diffrn_measurement_specimen_support 'magnetic support whith MicroMount'
_diffrn_radiation_monochromator 'Quazar MX Multilayer Optics'
_diffrn_radiation_type MoK\a
_diffrn_radiation_wavelength 0.71073
_diffrn_reflns_av_R_equivalents 0.0262
_diffrn_reflns_av_sigmaI/netI 0.0364
_diffrn_reflns_limit_h_max 29
_diffrn_reflns_limit_h_min -20
_diffrn_reflns_limit_k_max 5
_diffrn_reflns_limit_k_min -7
_diffrn_reflns_limit_l_max 5
_diffrn_reflns_limit_l_min -10
_diffrn_reflns_number 3516
_diffrn_reflns_theta_full 25.00
_diffrn_reflns_theta_max 28.29
_diffrn_reflns_theta_min 1.81
_diffrn_source 'Micorfocus source E025 IuS'
_diffrn_source_current 0.6
_diffrn_source_power 50
_diffrn_source_size '0.2 mm x 0.2 mm fine focus'
_diffrn_source_type 'Bruker APEX DUO'
_exptl_absorpt_coefficient_mu 0.158
_exptl_absorpt_correction_T_max 0.9968
_exptl_absorpt_correction_T_min 0.9616
_exptl_absorpt_correction_type empirical
_exptl_absorpt_process_details
; 
 SADABS Version 2008/1 Bruker-Nonius
 Blessing, Acta Cryst. (1995) A51 33-38
;
_exptl_crystal_colour colourless
_exptl_crystal_density_diffrn 1.615
_exptl_crystal_description plate
_exptl_crystal_F_000 496
_exptl_crystal_size_max 0.25
_exptl_crystal_size_mid 0.12
_exptl_crystal_size_min 0.02
_refine_diff_density_max 0.248
_refine_diff_density_min -0.265
_refine_diff_density_rms 0.054
_refine_ls_abs_structure_details 'Flack H D (1983), Acta Cryst. A39, 876-881'
_refine_ls_abs_structure_Flack 0.6(10)
_refine_ls_extinction_method none
_refine_ls_goodness_of_fit_ref 1.086
_refine_ls_hydrogen_treatment noref
_refine_ls_matrix_type full
_refine_ls_number_parameters 154
_refine_ls_number_reflns 1668
_refine_ls_number_restraints 1
_refine_ls_restrained_S_all 1.086
_refine_ls_R_factor_all 0.0510
_refine_ls_R_factor_gt 0.0407
_refine_ls_shift/su_max 0.000
_refine_ls_shift/su_mean 0.000
_refine_ls_structure_factor_coef Fsqd
_refine_ls_weighting_details 'calc w=1/[\s^2^(Fo^2^)+(0.0276P)^2^+0.6347P] where P=(Fo^2^+2Fc^2^)/3'
_refine_ls_weighting_scheme calc
_refine_ls_wR_factor_gt 0.0815
_refine_ls_wR_factor_ref 0.0862
_reflns_number_gt 1443
_reflns_number_total 1668
_reflns_threshold_expression >2sigma(I)
_cod_data_source_file ja407017j_si_004.cif
_cod_data_source_block mo_al806_pna21
_cod_database_code 4120419

loop_
_symmetry_equiv_pos_as_xyz
'x, y, z'
'-x, -y, z+1/2'
'x+1/2, -y+1/2, z'
'-x+1/2, y+1/2, z+1/2'

loop_
_atom_site_label
_atom_site_type_symbol
_atom_site_fract_x
_atom_site_fract_y
_atom_site_fract_z
_atom_site_U_iso_or_equiv
_atom_site_adp_type
_atom_site_occupancy
_atom_site_symmetry_multiplicity
_atom_site_calc_flag
_atom_site_refinement_flags
F1 F 0.67472(7) -0.1185(3) 0.3919(3) 0.0395(5) Uani 1 1 d .
F2 F 0.70640(7) 0.1189(3) 0.5894(3) 0.0387(5) Uani 1 1 d .
F3 F 0.68497(7) 0.2177(4) 0.1430(2) 0.0361(5) Uani 1 1 d .
F4 F 0.76508(6) 0.1305(3) 0.2796(3) 0.0340(5) Uani 1 1 d .
F5 F 0.71949(8) 0.4388(3) 0.3417(3) 0.0382(5) Uani 1 1 d .
C1 C 0.71184(12) 0.2244(5) 0.2984(4) 0.0242(6) Uani 1 1 d .
C2 C 0.67489(13) 0.1029(5) 0.4375(4) 0.0246(7) Uani 1 1 d .
C3 C 0.61267(11) 0.1908(5) 0.4629(4) 0.0179(6) Uani 1 1 d .
C4 C 0.56496(11) 0.0665(4) 0.4058(4) 0.0177(6) Uani 1 1 d .
H4 H 0.5711 -0.0728 0.3466 0.021 Uiso 1 1 calc R
C5 C 0.50615(11) 0.1475(5) 0.4357(4) 0.0172(6) Uani 1 1 d .
C6 C 0.45555(11) 0.0195(5) 0.3831(4) 0.0206(6) Uani 1 1 d .
H6 H 0.4605 -0.1221 0.3262 0.025 Uiso 1 1 calc R
C7 C 0.39962(12) 0.1017(5) 0.4151(4) 0.0231(6) Uani 1 1 d .
H7 H 0.3659 0.0169 0.3791 0.028 Uiso 1 1 calc R
C8 C 0.39157(12) 0.3097(5) 0.5005(4) 0.0242(7) Uani 1 1 d .
H8 H 0.3525 0.3640 0.5217 0.029 Uiso 1 1 calc R
C9 C 0.43933(11) 0.4348(5) 0.5536(4) 0.0198(6) Uani 1 1 d .
H9 H 0.4332 0.5742 0.6128 0.024 Uiso 1 1 calc R
C10 C 0.49789(11) 0.3584(5) 0.5209(4) 0.0166(6) Uani 1 1 d .
C11 C 0.54888(11) 0.4816(5) 0.5752(4) 0.0185(6) Uani 1 1 d .
H11 H 0.5439 0.6236 0.6315 0.022 Uiso 1 1 calc R
C12 C 0.60473(11) 0.4004(5) 0.5481(4) 0.0198(6) Uani 1 1 d .
H12 H 0.6383 0.4846 0.5864 0.024 Uiso 1 1 calc R

loop_
_atom_site_aniso_label
_atom_site_aniso_U_11
_atom_site_aniso_U_22
_atom_site_aniso_U_33
_atom_site_aniso_U_23
_atom_site_aniso_U_13
_atom_site_aniso_U_12
F1 0.0292(9) 0.0172(9) 0.0721(15) 0.0046(10) 0.0088(10) 0.0062(7)
F2 0.0257(8) 0.0633(13) 0.0270(10) 0.0135(10) -0.0067(8) 0.0062(9)
F3 0.0274(8) 0.0603(13) 0.0205(9) -0.0010(10) -0.0017(8) 0.0038(9)
F4 0.0162(7) 0.0445(11) 0.0413(11) 0.0004(9) 0.0023(8) 0.0065(7)
F5 0.0389(9) 0.0263(10) 0.0495(12) -0.0033(9) 0.0187(9) -0.0100(8)
C1 0.0201(12) 0.0263(16) 0.0263(15) -0.0010(13) -0.0028(12) 0.0006(12)
C2 0.0208(13) 0.0252(16) 0.0276(16) 0.0041(13) -0.0050(12) 0.0017(12)
C3 0.0208(12) 0.0161(15) 0.0169(14) 0.0052(11) 0.0005(11) 0.0007(11)
C4 0.0226(12) 0.0143(14) 0.0163(14) 0.0001(12) 0.0005(11) 0.0003(10)
C5 0.0210(12) 0.0195(15) 0.0112(12) 0.0034(12) -0.0002(10) -0.0014(11)
C6 0.0257(13) 0.0193(14) 0.0168(14) -0.0010(12) -0.0018(12) -0.0039(12)
C7 0.0206(13) 0.0309(17) 0.0177(15) -0.0005(13) 0.0000(11) -0.0070(12)
C8 0.0177(12) 0.0324(18) 0.0225(15) 0.0029(15) 0.0035(11) 0.0034(12)
C9 0.0245(14) 0.0200(15) 0.0150(14) 0.0003(12) 0.0029(12) 0.0030(11)
C10 0.0235(12) 0.0115(14) 0.0150(12) 0.0024(11) 0.0008(10) -0.0009(11)
C11 0.0246(13) 0.0154(13) 0.0155(13) -0.0008(12) 0.0010(12) -0.0016(11)
C12 0.0218(13) 0.0190(15) 0.0186(15) 0.0049(12) -0.0026(11) -0.0066(11)

loop_
_atom_type_symbol
_atom_type_description
_atom_type_scat_dispersion_real
_atom_type_scat_dispersion_imag
_atom_type_scat_source
C C 0.0033 0.0016 'International Tables Vol C Tables 4.2.6.8 and 6.1.1.4'
H H 0.0000 0.0000 'International Tables Vol C Tables 4.2.6.8 and 6.1.1.4'
F F 0.0171 0.0103 'International Tables Vol C Tables 4.2.6.8 and 6.1.1.4'

loop_
_geom_angle_atom_site_label_1
_geom_angle_atom_site_label_2
_geom_angle_atom_site_label_3
_geom_angle
F5 C1 F3 108.0(2)
F5 C1 F4 108.2(2)
F3 C1 F4 107.6(2)
F5 C1 C2 110.6(2)
F3 C1 C2 110.7(2)
F4 C1 C2 111.6(2)
F1 C2 F2 106.6(2)
F1 C2 C3 111.4(2)
F2 C2 C3 110.6(2)
F1 C2 C1 106.3(2)
F2 C2 C1 105.8(2)
C3 C2 C1 115.6(2)
C4 C3 C12 121.2(2)
C4 C3 C2 120.1(3)
C12 C3 C2 118.7(2)
C3 C4 C5 119.7(2)
C10 C5 C6 119.4(2)
C10 C5 C4 119.4(2)
C6 C5 C4 121.2(3)
C7 C6 C5 119.6(3)
C6 C7 C8 120.8(3)
C9 C8 C7 120.7(3)
C8 C9 C10 120.5(3)
C9 C10 C5 118.9(2)
C9 C10 C11 122.4(3)
C5 C10 C11 118.6(2)
C12 C11 C10 121.3(3)
C11 C12 C3 119.8(2)

loop_
_geom_bond_atom_site_label_1
_geom_bond_atom_site_label_2
_geom_bond_distance
F1 C2 1.356(3)
F2 C2 1.358(3)
F3 C1 1.327(3)
F4 C1 1.328(3)
F5 C1 1.323(3)
C1 C2 1.525(4)
C2 C3 1.506(4)
C3 C4 1.372(4)
C3 C12 1.411(4)
C4 C5 1.426(4)
C5 C10 1.419(3)
C5 C6 1.425(4)
C6 C7 1.371(4)
C7 C8 1.404(4)
C8 C9 1.366(4)
C9 C10 1.415(3)
C10 C11 1.421(4)
C11 C12 1.361(3)

loop_
_geom_torsion_atom_site_label_1
_geom_torsion_atom_site_label_2
_geom_torsion_atom_site_label_3
_geom_torsion_atom_site_label_4
_geom_torsion
F5 C1 C2 F1 -173.7(2)
F3 C1 C2 F1 66.6(3)
F4 C1 C2 F1 -53.3(3)
F5 C1 C2 F2 -60.6(3)
F3 C1 C2 F2 179.7(2)
F4 C1 C2 F2 59.8(3)
F5 C1 C2 C3 62.1(3)
F3 C1 C2 C3 -57.6(3)
F4 C1 C2 C3 -177.4(2)
F1 C2 C3 C4 -13.3(4)
F2 C2 C3 C4 -131.7(3)
C1 C2 C3 C4 108.2(3)
F1 C2 C3 C12 165.9(3)
F2 C2 C3 C12 47.5(4)
C1 C2 C3 C12 -72.6(3)
C12 C3 C4 C5 -1.3(4)
C2 C3 C4 C5 177.9(3)
C3 C4 C5 C10 1.4(4)
C3 C4 C5 C6 -178.0(3)
C10 C5 C6 C7 0.1(4)
C4 C5 C6 C7 179.5(3)
C5 C6 C7 C8 -0.6(4)
C6 C7 C8 C9 0.1(5)
C7 C8 C9 C10 0.9(5)
C8 C9 C10 C5 -1.4(4)
C8 C9 C10 C11 -179.3(3)
C6 C5 C10 C9 0.8(4)
C4 C5 C10 C9 -178.6(3)
C6 C5 C10 C11 178.9(3)
C4 C5 C10 C11 -0.6(4)
C9 C10 C11 C12 177.5(3)
C5 C10 C11 C12 -0.5(4)
C10 C11 C12 C3 0.6(4)
C4 C3 C12 C11 0.3(4)
C2 C3 C12 C11 -178.9(3)
